data_7213529
loop_
_publ_author_name
'Bernhardt, Paul V.'
'Koch, Rainer'
'Moloney, Daniel W. J.'
'Shtaiwi, Majed'
'Wentrup, Curt'

_publ_section_title
;
 Twisting and planarization in push--pull ethylenesElectronic
 supplementary information (ESI) available: tables of X-ray
 crystallographic bond lengths and angles of compounds 8--19 (including
 selected torsional angles and hydrogen bonds), X-ray crystal structures
 of compounds 10, 11, 13, 16, and 18 (Figs. S1--S5) and packing diagrams
 for 17&#x00B7;H2O and 19&#x00B7;H2O (Figs. S6--S7). See
 http://www.rsc.org/suppdata/p2/b1/b109624a/
;
_journal_issue 3
_journal_name_full 'Journal of the Chemical Society, Perkin Transactions 2'
_journal_page_first 515
_journal_paper_doi 10.1039/b109624a
_journal_year 2002
_chemical_compound_source 'synthesis as described'
_chemical_formula_moiety 'C13 H16 N2 O4'
_chemical_formula_structural 'C13 H16 N2 O4'
_chemical_formula_sum 'C14 H16 N2 O4'
_chemical_formula_weight 276.29
_chemical_name_systematic
;
?
;
_space_group_IT_number 14
_symmetry_cell_setting monoclinic
_symmetry_Int_Tables_number 14
_symmetry_space_group_name_Hall '-P 2yn'
_symmetry_space_group_name_H-M 'P 1 21/n 1'
_atom_sites_solution_hydrogens geom
_atom_sites_solution_primary direct
_atom_sites_solution_secondary difmap
_audit_conform_dict_location ftp://ftp.iucr.org/cifdics/cif_core.dic
_audit_conform_dict_name cif_core.dic
_audit_conform_dict_version 2.1
_audit_creation_date 2001-08-06T13:20:55-00:00
_audit_creation_method 'WinGX routine CIF_UPDATE'
_cell_angle_alpha 90
_cell_angle_beta 110.21(2)
_cell_angle_gamma 90
_cell_formula_units_Z 4
_cell_length_a 12.328(2)
_cell_length_b 9.1873(9)
_cell_length_c 13.049(3)
_cell_measurement_reflns_used 0
_cell_measurement_temperature 297(2)
_cell_measurement_theta_max 0
_cell_measurement_theta_min 0
_cell_measurement_wavelength 0.71073
_cell_volume 1387.0(5)
_computing_cell_refinement 'CAD4 Express (Enraf Nonius, 1994)'
_computing_data_collection 'CAD4 Express (Enraf Nonius, 1994)'
_computing_data_reduction 'XCAD4 (Harms & Wocadlo, 1995)'
_computing_molecular_graphics 'Ortep-3 for Windows (Farrugia, 1997)'
_computing_publication_material 'WinGX publication routines (Farrugia, 1999)'
_computing_structure_refinement 'SHELXL-97 (Sheldrick, 1997)'
_diffrn_ambient_temperature 297(2)
_diffrn_detector 'scintillation LiI'
_diffrn_detector_dtime 1.195
_diffrn_measured_fraction_theta_full 0.953
_diffrn_measured_fraction_theta_max 0.953
_diffrn_measurement_device '\k-geometry diffractometer'
_diffrn_measurement_device_type 'Enraf Nonius CAD4'
_diffrn_measurement_method 'non-profiled omega/2theta scans'
_diffrn_orient_matrix_type
;
x-axis points to radiation source
the matrix is specified in reciprocal space
;
_diffrn_orient_matrix_UB_11 -0.11316E-1
_diffrn_orient_matrix_UB_12 0.107852
_diffrn_orient_matrix_UB_13 -0.5215E-2
_diffrn_orient_matrix_UB_21 0.08451
_diffrn_orient_matrix_UB_22 0.14451E-1
_diffrn_orient_matrix_UB_23 0.40123E-1
_diffrn_orient_matrix_UB_31 0.14164E-1
_diffrn_orient_matrix_UB_32 0.206E-3
_diffrn_orient_matrix_UB_33 -0.71023E-1
_diffrn_radiation_monochromator graphite
_diffrn_radiation_probe x-ray
_diffrn_radiation_type MoK\a
_diffrn_radiation_wavelength 0.71073
_diffrn_reflns_av_R_equivalents 0.048
_diffrn_reflns_av_unetI/netI 0.0875
_diffrn_reflns_limit_h_max 14
_diffrn_reflns_limit_h_min 0
_diffrn_reflns_limit_k_max 10
_diffrn_reflns_limit_k_min 0
_diffrn_reflns_limit_l_max 14
_diffrn_reflns_limit_l_min -15
_diffrn_reflns_number 2423
_diffrn_reflns_theta_full 24.96
_diffrn_reflns_theta_max 24.96
_diffrn_reflns_theta_min 2.77
_diffrn_source 'Enraf Nonius FR590'
_diffrn_standards_decay_% -2
_diffrn_standards_interval_time 120
_diffrn_standards_number 3
_exptl_absorpt_coefficient_mu 0.098
_exptl_absorpt_correction_T_max 0.9806
_exptl_absorpt_correction_T_min 0.9526
_exptl_absorpt_correction_type psi-scan
_exptl_absorpt_process_details
;
North A.C.T., Phillips D.C. & Mathews F.S. (1968) Acta. Cryst. A24, 351
Number of psi-scan sets used was   1
Theta correction was applied.
Averaged transmission function was used.
No Fourier smoothing was applied.
;
_exptl_crystal_colour colourless
_exptl_crystal_density_diffrn 1.323
_exptl_crystal_density_method 'not measured'
_exptl_crystal_description prism
_exptl_crystal_F_000 584
_exptl_crystal_size_max 0.5
_exptl_crystal_size_mid 0.3
_exptl_crystal_size_min 0.2
_refine_diff_density_max 0.167
_refine_diff_density_min -0.184
_refine_diff_density_rms 0.039
_refine_ls_extinction_method none
_refine_ls_goodness_of_fit_ref 0.967
_refine_ls_hydrogen_treatment mixed
_refine_ls_matrix_type full
_refine_ls_number_parameters 189
_refine_ls_number_reflns 2312
_refine_ls_number_restraints 0
_refine_ls_restrained_S_all 0.967
_refine_ls_R_factor_all 0.1769
_refine_ls_R_factor_gt 0.0492
_refine_ls_shift/su_max 0
_refine_ls_shift/su_mean 0
_refine_ls_structure_factor_coef Fsqd
_refine_ls_weighting_details 'calc w=1/[\s^2^(Fo^2^)+(0.0729P)^2^+0.0000P] where P=(Fo^2^+2Fc^2^)/3'
_refine_ls_weighting_scheme calc
_refine_ls_wR_factor_gt 0.1162
_refine_ls_wR_factor_ref 0.1642
_reflns_number_gt 889
_reflns_number_total 2312
_reflns_threshold_expression >2sigma(I)
_cod_data_source_file b109624asup1.cif
_cod_data_source_block cw1168
_cod_original_cell_volume 1387.0(4)
_cod_original_sg_symbol_H-M 'P 21/n'
_cod_database_code 7213529
_exptl_absorpt_factor_mur 0.02
_exptl_absorpt_correction_t_ave 0.9483
_diffrn_standards_decay_corr_max 1.001
_diffrn_standards_decay_corr_min 0.962

loop_
_symmetry_equiv_pos_as_xyz
'x, y, z'
'-x+1/2, y+1/2, -z+1/2'
'-x, -y, -z'
'x-1/2, -y-1/2, z-1/2'

loop_
_atom_site_label
_atom_site_type_symbol
_atom_site_fract_x
_atom_site_fract_y
_atom_site_fract_z
_atom_site_U_iso_or_equiv
_atom_site_adp_type
_atom_site_occupancy
_atom_site_symmetry_multiplicity
_atom_site_calc_flag
_atom_site_refinement_flags
C2 C 0.7395(4) 0.1276(4) 0.6331(3) 0.0693(11) Uani 1 1 d .
C4 C 0.9292(4) 0.1350(4) 0.6244(3) 0.0727(12) Uani 1 1 d .
C5 C 0.9708(4) 0.0844(4) 0.7354(3) 0.0620(10) Uani 1 1 d .
C6 C 0.8996(4) 0.1029(4) 0.8002(3) 0.0617(10) Uani 1 1 d .
C7 C 1.0856(4) 0.0266(4) 0.7827(3) 0.0645(11) Uani 1 1 d .
C8 C 1.2748(4) 0.0206(4) 0.7538(3) 0.0654(11) Uani 1 1 d .
C9 C 1.3265(5) -0.0524(4) 0.6898(3) 0.0794(12) Uani 1 1 d .
H9 H 1.2819 -0.1069 0.63 0.095 Uiso 1 1 calc R
C10 C 1.4434(5) -0.0436(5) 0.7151(4) 0.0891(14) Uani 1 1 d .
H10 H 1.4781 -0.093 0.6724 0.107 Uiso 1 1 calc R
C11 C 1.5107(5) 0.0371(5) 0.8028(4) 0.0915(14) Uani 1 1 d .
H11 H 1.5904 0.0423 0.8198 0.11 Uiso 1 1 calc R
C12 C 1.4582(4) 0.1096(5) 0.8645(4) 0.0884(13) Uani 1 1 d .
H12 H 1.5028 0.1639 0.9244 0.106 Uiso 1 1 calc R
C13 C 1.3418(4) 0.1033(4) 0.8396(3) 0.0780(12) Uani 1 1 d .
H13 H 1.3073 0.1555 0.8812 0.094 Uiso 1 1 calc R
C14 C 1.2150(4) -0.1254(5) 0.9327(3) 0.0916(15) Uani 1 1 d .
H14A H 1.2243 -0.1402 1.0081 0.137 Uiso 1 1 calc R
H14B H 1.2859 -0.0892 0.9274 0.137 Uiso 1 1 calc R
H14C H 1.1954 -0.2161 0.8942 0.137 Uiso 1 1 calc R
C21 C 0.7150(4) -0.0307(4) 0.6074(3) 0.0818(13) Uani 1 1 d .
H21A H 0.6815 -0.0433 0.5297 0.123 Uiso 1 1 calc R
H21B H 0.6621 -0.0652 0.6413 0.123 Uiso 1 1 calc R
H21C H 0.7858 -0.0849 0.6347 0.123 Uiso 1 1 calc R
C22 C 0.6355(4) 0.2230(5) 0.5949(4) 0.0967(15) Uani 1 1 d .
H22A H 0.5987 0.2127 0.5173 0.145 Uiso 1 1 calc R
H22B H 0.6583 0.3225 0.612 0.145 Uiso 1 1 calc R
H22C H 0.5824 0.1953 0.6306 0.145 Uiso 1 1 calc R
N1 N 1.1522(4) 0.0133(4) 0.7206(3) 0.0794(11) Uani 1 1 d .
N2 N 1.1237(3) -0.0212(4) 0.8852(3) 0.0673(10) Uani 1 1 d .
O1 O 0.7895(2) 0.1477(3) 0.74961(19) 0.0709(8) Uani 1 1 d .
O3 O 0.8184(3) 0.1822(3) 0.5841(2) 0.0768(8) Uani 1 1 d .
O4 O 0.9846(3) 0.1439(4) 0.5623(2) 0.1016(11) Uani 1 1 d .
O6 O 0.9300(2) 0.0885(3) 0.90023(19) 0.0708(8) Uani 1 1 d .
H1 H 1.117(3) 0.039(4) 0.655(4) 0.073(13) Uiso 1 1 d .
H2 H 1.077(3) -0.004(4) 0.915(3) 0.065(14) Uiso 1 1 d .

loop_
_atom_site_aniso_label
_atom_site_aniso_U_11
_atom_site_aniso_U_22
_atom_site_aniso_U_33
_atom_site_aniso_U_23
_atom_site_aniso_U_13
_atom_site_aniso_U_12
C2 0.083(3) 0.068(3) 0.048(2) 0.0037(18) 0.011(2) 0.002(2)
C4 0.097(4) 0.076(3) 0.038(2) 0.0088(18) 0.015(2) -0.001(2)
C5 0.082(3) 0.065(2) 0.037(2) 0.0027(16) 0.017(2) -0.002(2)
C6 0.075(3) 0.057(2) 0.044(2) 0.0004(17) 0.008(2) -0.002(2)
C7 0.087(3) 0.070(2) 0.037(2) -0.0009(17) 0.023(2) -0.007(2)
C8 0.081(3) 0.071(3) 0.044(2) 0.0045(18) 0.020(2) 0.005(2)
C9 0.105(4) 0.083(3) 0.059(3) -0.012(2) 0.039(3) -0.006(3)
C10 0.098(4) 0.102(3) 0.075(3) -0.014(3) 0.039(3) 0.013(3)
C11 0.082(3) 0.120(4) 0.075(3) -0.005(3) 0.031(3) 0.012(3)
C12 0.093(4) 0.110(3) 0.055(3) -0.014(2) 0.017(3) 0.012(3)
C13 0.085(3) 0.088(3) 0.061(3) -0.011(2) 0.025(2) 0.013(3)
C14 0.119(4) 0.105(3) 0.056(3) 0.029(2) 0.036(3) 0.036(3)
C21 0.093(4) 0.077(3) 0.059(3) -0.002(2) 0.006(2) -0.006(2)
C22 0.105(4) 0.096(3) 0.071(3) 0.014(2) 0.008(3) 0.029(3)
N1 0.086(3) 0.114(3) 0.036(2) 0.0052(18) 0.018(2) 0.003(2)
N2 0.080(3) 0.081(2) 0.0419(19) 0.0092(15) 0.0228(19) 0.010(2)
O1 0.082(2) 0.0772(17) 0.0462(16) 0.0009(12) 0.0137(14) 0.0140(14)
O3 0.095(2) 0.0753(18) 0.0502(16) 0.0175(13) 0.0118(16) 0.0050(16)
O4 0.125(3) 0.135(3) 0.0493(18) 0.0303(16) 0.0356(19) 0.016(2)
O6 0.0850(19) 0.0918(19) 0.0326(14) 0.0018(11) 0.0168(13) 0.0028(14)

loop_
_atom_type_symbol
_atom_type_description
_atom_type_scat_dispersion_real
_atom_type_scat_dispersion_imag
_atom_type_scat_source
C C 0.0033 0.0016 'International Tables Vol C Tables 4.2.6.8 and 6.1.1.4'
H H 0 0 'International Tables Vol C Tables 4.2.6.8 and 6.1.1.4'
N N 0.0061 0.0033 'International Tables Vol C Tables 4.2.6.8 and 6.1.1.4'
O O 0.0106 0.006 'International Tables Vol C Tables 4.2.6.8 and 6.1.1.4'

loop_
_geom_angle_atom_site_label_1
_geom_angle_atom_site_label_2
_geom_angle_atom_site_label_3
_geom_angle
O3 C2 O1 108.5(3)
O3 C2 C22 106.5(3)
O1 C2 C22 106.5(3)
O3 C2 C21 110.8(3)
O1 C2 C21 109.9(3)
C22 C2 C21 114.4(4)
O4 C4 O3 116.0(3)
O4 C4 C5 126.8(5)
O3 C4 C5 117.1(4)
C6 C5 C7 120.5(3)
C6 C5 C4 118.8(4)
C7 C5 C4 120.6(4)
O6 C6 O1 115.9(4)
O6 C6 C5 126.2(4)
O1 C6 C5 117.8(3)
N2 C7 N1 120.0(4)
N2 C7 C5 120.5(4)
N1 C7 C5 119.4(3)
C13 C8 C9 119.2(4)
C13 C8 N1 123.5(4)
C9 C8 N1 117.1(4)
C10 C9 C8 119.5(4)
C9 C10 C11 121.1(4)
C12 C11 C10 118.7(5)
C13 C12 C11 120.9(4)
C12 C13 C8 120.5(4)
C7 N1 C8 128.2(4)
C7 N2 C14 127.1(4)
C6 O1 C2 117.9(3)
C4 O3 C2 117.8(3)

loop_
_geom_bond_atom_site_label_1
_geom_bond_atom_site_label_2
_geom_bond_distance
C2 O3 1.428(5)
C2 O1 1.441(4)
C2 C22 1.490(5)
C2 C21 1.499(5)
C4 O4 1.229(5)
C4 O3 1.354(5)
C4 C5 1.438(5)
C5 C6 1.424(5)
C5 C7 1.436(5)
C6 O6 1.234(4)
C6 O1 1.353(4)
C7 N2 1.329(5)
C7 N1 1.344(5)
C8 C13 1.369(5)
C8 C9 1.386(5)
C8 N1 1.422(5)
C9 C10 1.365(6)
C10 C11 1.376(6)
C11 C12 1.367(6)
C12 C13 1.359(6)
C14 N2 1.444(5)

loop_
_geom_torsion_atom_site_label_1
_geom_torsion_atom_site_label_2
_geom_torsion_atom_site_label_3
_geom_torsion_atom_site_label_4
_geom_torsion
O4 C4 C5 C6 170.3(4)
O3 C4 C5 C6 -7.6(5)
O4 C4 C5 C7 -4.9(6)
O3 C4 C5 C7 177.2(3)
C7 C5 C6 O6 8.4(6)
C4 C5 C6 O6 -166.8(3)
C7 C5 C6 O1 -175.3(3)
C4 C5 C6 O1 9.5(5)
C6 C5 C7 N2 5.4(5)
C4 C5 C7 N2 -179.5(3)
C6 C5 C7 N1 -178.4(3)
C4 C5 C7 N1 -3.3(5)
C13 C8 C9 C10 1.8(6)
N1 C8 C9 C10 177.1(4)
C8 C9 C10 C11 -0.4(7)
C9 C10 C11 C12 -0.2(7)
C10 C11 C12 C13 -0.5(7)
C11 C12 C13 C8 1.9(7)
C9 C8 C13 C12 -2.5(6)
N1 C8 C13 C12 -177.5(4)
N2 C7 N1 C8 -33.3(6)
C5 C7 N1 C8 150.4(4)
C13 C8 N1 C7 -30.7(6)
C9 C8 N1 C7 154.2(4)
N1 C7 N2 C14 -19.8(6)
C5 C7 N2 C14 156.4(4)
O6 C6 O1 C2 -163.0(3)
C5 C6 O1 C2 20.3(5)
O3 C2 O1 C6 -49.2(4)
C22 C2 O1 C6 -163.5(3)
C21 C2 O1 C6 72.1(4)
O4 C4 O3 C2 157.4(3)
C5 C4 O3 C2 -24.5(5)
O1 C2 O3 C4 51.4(4)
C22 C2 O3 C4 165.7(3)
C21 C2 O3 C4 -69.4(4)
